data_2000699
loop_
_publ_author_name
'Janik, T. S.'
'Churchill, M. R.'
'See, R. F.'
'Randall, S. L.'
'McFarland, J. M.'
'Atwood, J. D.'

_publ_section_title
;
 Structure of
 <i>trans</i>-carbonylmethylbis(tri-<i>p</i>-tolylphosphine)iridium(I),
 <i>trans</i>-[Ir(CO)(CH~3~){P(<i>p</i>-C~6~H~4~CH~3~)~3~}~2~]
;
_journal_issue 8
_journal_name_full 'Acta Crystallographica Section C'
_journal_page_first 1493
_journal_page_last 1495
_journal_paper_doi 10.1107/S0108270191014890
_journal_volume 48
_journal_year 1992
_chemical_formula_sum 'C44 H45 Ir O P2'
_chemical_formula_weight 843.9
_symmetry_cell_setting orthorhombic
_symmetry_space_group_name_H-M 'P n a 21'
_cell_angle_alpha 90
_cell_angle_beta 90
_cell_angle_gamma 90
_cell_formula_units_Z 4
_cell_length_a 21.654(3)
_cell_length_b 10.5810(10)
_cell_length_c 16.8200(10)
_cell_volume 3853.8(7)
_diffrn_radiation_type Mo
_diffrn_radiation_wavelength 0.71073
_exptl_absorpt_coefficient_mu 3.562
_exptl_crystal_density_diffrn 1.455
_exptl_crystal_F_000 1696
_cod_data_source_file br0014.cif
_cod_data_source_block br0014a
_cod_original_cell_volume 3853.8(6)
_cod_original_formula_sum 'C44 H45 Ir1 O1 P2'
_cod_database_code 2000699

loop_
_atom_site_label
_atom_site_fract_x
_atom_site_fract_y
_atom_site_fract_z
_atom_site_U_iso_or_equiv
Ir(1) .90480(10) .86930(10) 1.0000 .0350(10)
P(1) .98790(10) .9796(3) .9499(3) .0360(10)
P(2) .82610(10) .7587(3) 1.0603(3) .0340(10)
C(1) .8491(7) .9841(16) .9556(10) .061(5)
O(1) .8153(6) 1.0483(15) .9252(11) .119(7)
C(2) .9691(6) .7199(13) 1.0387(8) .0454(4)
C(11) .8018(4) .6275(10) .9929(15) .036(3)
C(12) .8170(5) .5026(11) 1.0106(9) .035(4)
C(13) .7984(7) .4138(14) .9567(10) .058(5)
C(14) .7685(6) .4388(16) .8895(10) .058(5)
C(15) .7523(7) .5641(16) .8757(11) .063(6)
C(16) .7701(7) .6575(12) .9261(9) .053(5)
C(17) .7495(10) .3383(16) .8296(14) .098(9)
C(21) .8395(6) .6852(12) 1.1588(7) .035(4)
C(22) .7981(6) .5998(13) 1.1901(8) .048(5)
C(23) .8064(7) .5492(13) 1.2641(8) .051(5)
C(24) .8571(7) .5831(15) 1.3097(8) .050(5)
C(25) .8991(6) .6659(14) 1.2781(8) .053(5)
C(26) .8906(6) .7174(12) 1.2040(8) .043(4)
C(27) .8655(10) .529(2) 1.3945(10) .089(9)
C(31) .7535(6) .8428(12) 1.0777(7) .036(4)
C(32) .6962(6) .7849(13) 1.0745(10) .056(5)
C(33) .6420(7) .8523(16) 1.0871(10) .059(6)
C(34) .6450(7) .9812(17) 1.1037(10) .047(5)
C(35) .6996(7) 1.0351(16) 1.1109(10) .061(6)
C(36) .7543(6) .9692(13) 1.0974(9) .048(5)
C(37) .5842(8) 1.0547(19) 1.1099(12) .080(7)
C(41) 1.0314(6) .9107(12) .8666(8) .042(4)
C(42) 1.0231(7) .7871(13) .8451(9) .055(5)
C(43) 1.0540(8) .7377(15) .7808(10) .070(6)
C(44) 1.0940(7) .8092(15) .7341(9) .059(5)
C(45) 1.1030(7) .9315(15) .7565(9) .055(5)
C(46) 1.0721(7) .9849(17) .8205(9) .055(5)
C(47) 1.1256(11) .753(2) .6642(11) .092(8)
C(51) 1.0457(6) 1.0142(12) 1.0284(7) .036(4)
C(52) 1.0228(6) 1.0355(15) 1.1036(9) .051(5)
C(53) 1.0602(7) 1.0727(15) 1.1640(8) .054(5)
C(54) 1.1218(7) 1.0933(12) 1.1541(9) .047(5)
C(55) 1.1438(7) 1.0713(13) 1.0757(11) .057(6)
C(56) 1.1076(6) 1.0301(14) 1.0128(12) .060(7)
C(57) 1.1611(8) 1.1358(16) 1.2217(10) .074(6)
C(61) .9708(5) 1.1369(12) .9127(8) .039(4)
C(62) .9417(6) 1.1520(14) .8390(8) .049(5)
C(63) .9248(7) 1.2704(14) .8103(10) .057(5)
C(64) .9357(6) 1.3777(14) .8572(10) .052(5)
C(65) .9619(6) 1.3615(13) .9276(9) .050(5)
C(66) .9790(7) 1.2456(13) .9578(10) .052(5)
C(67) .9148(8) 1.5081(5) .8267(11) .071(6)
H(2C) .9723 .7196 1.0956 .19(7)
H(2A) 1.0090 .7344 1.0155 .19(7)
H(2B) .9544 .6394 1.0203 .19(7)
H(12A) .8392 .4802 1.0580 .17(10)
H(13A) .8074 .3271 .9688 .10(6)
H(15A) .7299 .5850 .8283 .14(9)
H(16A) .7592 .7439 .9156 .03(3)
H(17A) .7647 .2580 .8474 .13(5)
H(17B) .7052 .3357 .8268 .13(5)
H(17C) .7660 .3567 .7779 .13(5)
H(22A) .7625 .5759 1.1595 .04(4)
H(23A) .7770 .4898 1.2849 .05(4)
H(25A) .9349 .6876 1.3089 .03(3)
H(26A) .9204 .7759 1.1831 .02(3)
H(27A) .9030 .5614 1.4170 .08(3)
H(27B) .8313 .5523 1.4275 .08(3)
H(27C) .8680 .4384 1.3912 .08(3)
H(32A) .6940 .6970 1.0607 .06(4)
H(33A) .6028 .8098 1.0858 .07(5)
H(35A) .7011 1.1221 1.1268 .09(6)
H(36A) .7931 1.0130 1.0998 .04(4)
H(37A) .5929 1.1413 1.1227 .15(6)
H(37B) .5637 1.0504 1.0594 .15(6)
H(37C) .5581 1.0190 1.1502 .15(6)
H(42A) .9944 .7357 .8741 .05(4)
H(43A) 1.0483 .6501 .7679 .14(9)
H(45A) 1.1305 .9832 .7257 .07(5)
H(46A) 1.0798 1.0708 .8359 .19(14)
H(47A) 1.1505 .8168 .6397 .25(10)
H(47B) 1.1516 .6850 .6822 .25(10)
H(47C) 1.0964 .7206 .6262 .25(10)
H(52A) .9800 1.0183 1.1136 .07(5)
H(53A) 1.0425 1.0886 1.2154 .01(2)
H(55A) 1.1870 1.0847 1.0661 .02(3)
H(56A) 1.1244 1.0148 .9609 .09(7)
H(57A) 1.1360 1.1438 1.2685 .14(5)
H(57B) 1.1934 1.0754 1.2313 .14(5)
H(57C) 1.1790 1.2163 1.2090 .14(5)
H(62A) .9328 1.0785 .8075 .06(4)
H(63A) .9070 1.2800 .7584 .05(4)
H(65A) .9697 1.4355 .9590 .03(3)
H(66A) .9970 1.2396 1.0098 .08(6)
H(67A) .9254 1.5711 .8655 .11(4)
H(67B) .9353 1.5265 .7775 .11(4)
H(67C) .8709 1.5082 .8185 .11(4)

loop_
_geom_angle_atom_site_label_1
_geom_angle_atom_site_label_2
_geom_angle_atom_site_label_3
_geom_angle
P(1) Ir(1) P(2) 175.10(10)
P(2) Ir(1) C(1) 91.7(5)
P(2) Ir(1) C(2) 88.5(3)
Ir(1) P(1) C(41) 118.5(4)
C(41) P(1) C(51) 106.0(6)
C(41) P(1) C(61) 101.8(6)
Ir(1) P(2) C(11) 108(6)
C(11) P(2) C(21) 106.0(7)
C(11) P(2) C(31) 102.5(5)
Ir(1) C(1) O(1) 175.9(16)
P(2) C(11) C(16) 118.1(9)
C(11) C(12) C(13) 116.2(15)
C(13) C(14) C(15) 117.0(15)
C(15) C(14) C(17) 119.1(15)
C(11) C(16) C(15) 119.3(13)
P(2) C(21) C(26) 120.8(10)
C(21) C(22) C(23) 121.2(12)
C(23) C(24) C(25) 118.4(12)
C(25) C(24) C(27) 121.1(14)
C(21) C(26) C(25) 120.5(12)
P(2) C(31) C(36) 119.9(9)
C(31) C(32) C(33) 121.5(13)
C(33) C(34) C(35) 118.9(15)
C(35) C(34) C(37) 123.0(16)
C(31) C(36) C(35) 120.9(13)
P(1) C(41) C(46) 121.2(11)
C(41) C(42) C(43) 120.5(14)
C(43) C(44) C(45) 116.6(14)
C(45) C(44) C(47) 122.4(15)
C(41) C(46) C(45) 120.1(15)
P(1) C(51) C(56) 123.0(11)
C(51) C(52) C(53) 121.4(13)
C(53) C(54) C(55) 114.6(13)
C(55) C(54) C(57) 124.4(14)
C(51) C(56) C(55) 116.4(16)
P(1) C(61) C(66) 123.0(10)
C(61) C(62) C(63) 121.9(13)
C(63) C(64) C(65) 118.1(14)
C(65) C(64) C(67) 122.7(14)
C(61) C(66) C(65) 120.1(14)
P(1) Ir(1) C(1) 91.6(5)
P(1) Ir(1) C(2) 88.7(3)
C(1) Ir(1) C(2) 172.8(6)
Ir(1) P(1) C(51) 111.5(4)
Ir(1) P(1) C(61) 115.5(4)
C(51) P(1) C(61) 101.6(6)
Ir(1) P(2) C(21) 119.4(4)
Ir(1) P(2) C(31) 117.3(4)
C(21) P(2) C(31) 101.2(6)
P(2) C(11) C(12) 120.6(15)
C(12) C(11) C(16) 121.3(15)
C(12) C(13) C(14) 124.8(14)
C(3) C(14) C(17) 123.8(15)
C(14) C(15) C(16) 121.3(15)
P(2) C(21) C(22) 121.0(10)
C(22) C(21) C(26) 118.1(11)
C(22) C(23) C(24) 120.5(13)
C(23) C(24) C(27) 120.5(14)
C(24) C(25) C(26) 121.1(13)
P(2) C(31) C(32) 123.3(10)
C(32) C(31) C(36) 116.8(12)
C(32) C(33) C(34) 119.6(14)
C(33) C(34) C(37) 118.1(14)
C(34) C(35) C(36) 122.1(15)
P(1) C(41) C(42) 120.9(11)
C(42) C(41) C(46) 117.8(13)
C(42) C(43) C(44) 122.7(14)
C(43) C(44) C(47) 120.9(15)
C(44) C(45) C(46) 122.2(15)
P(1) C(51) C(52) 116.3(10)
C(52) C(51) C(56) 120.4(13)
C(52) C(53) C(54) 122.6(14)
C(53) C(54) C(57) 121.0(14)
C(54) C(55) C(56) 124.6(14)
P(1) C(61) C(62) 120.1(10)
C(62) C(61) C(66) 116.5(12)
C(62) C(63) C(64) 119.3(14)
C(63) C(64) C(67) 119.2(14)
C(64) C(65) C(66) 124.1(14)

loop_
_geom_bond_atom_site_label_1
_geom_bond_atom_site_label_2
_geom_bond_distance
Ir(1) P(1) 2.305(3)
Ir(1) C(1) 1.867(17)
P(1) C(41) 1.838(14)
P(1) C(61) 1.816(13)
P(2) C(21) 1.853(13)
C(1) O(1) 1.12(2)
C(11) C(16) 1.36(3)
C(13) C(14) 1.33(2)
C(14) C(17) 1.52(3)
C(21) C(22) 1.378(18)
C(22) C(23) 1.368(19)
C(24) C(25) 1.37(2)
C(25) C(26) 1.37(2)
C(31) C(36) 1.378(19)
C(33) C(34) 1.39(2)
C(34) C(37) 1.53(2)
C(41) C(42) 1.369(19)
C(42) C(43) 1.37(2)
C(44) C(45) 1.36(2)
C(45) C(46) 1.39(2)
C(51) C(56) 1.377(18)
C(53) C(54) 1.36(2)
C(54) C(57) 1.49(2)
C(61) C(62) 1.400(19)
C(62) C(63) 1.39(2)
C(64) C(65) 1.32(2)
C(65) C(66) 1.38(2)
Ir(1) P(2) 2.302(3)
Ir(1) C(2) 2.206(13)
P(1) C(51) 1.856(13)
P(2) C(11) 1.868(18)
P(2) C(31) 1.830(13)
C(11) C(12) 1.393(17)
C(12) C(13) 1.37(2)
C(14) C(15) 1.39(2)
C(15) C(16) 1.36(2)
C(21) C(26) 1.387(18)
C(23) C(24) 1.39(2)
C(24) C(27) 1.55(2)
C(31) C(32) 1.384(18)
C(32) C(33) 1.39(2)
C(34) C(35) 1.32(2)
C(35) C(36) 1.39(2)
C(41) C(46) 1.41(2)
C(43) C(44) 1.39(2)
C(44) C(47) 1.49(3)
C(51) C(52) 1.377(19)
C(52) C(53) 1.36(2)
C(54) C(55) 1.42(2)
C(55) C(56) 1.39(2)
C(61) C(66) 1.389(19)
C(63) C(64) 1.40(2)
C(64) C(67) 1.54(2)
